data_2227165
loop_
_publ_author_name
'Alhadi, Abeer A.'
'Khaledi, Hamid'
'Mohd Ali, Hapipah'
'Olmstead, Marilyn M.'

_publ_section_title
;
 Di-<i>n</i>-butylammonium
 2-[(3,5-di-<i>tert</i>-butyl-4-hydroxybenzyl)sulfanyl]benzoate
;
_journal_coeditor_code BH2302
_journal_issue 9
_journal_name_full 'Acta Crystallographica Section E'
_journal_page_first o2454
_journal_paper_doi 10.1107/S1600536810033921
_journal_volume 66
_journal_year 2010
_chemical_formula_iupac 'C8 H20 N +, C22 H27 O3 S -'
_chemical_formula_moiety 'C8 H20 N +, C22 H27 O3 S -'
_chemical_formula_sum 'C30 H47 N O3 S'
_chemical_formula_weight 501.75
_chemical_name_systematic
;
Di-<i>n</i>-butylammonium
2-[(3,5-di-<i>tert</i>-butyl-4-hydroxybenzyl)sulfanyl]benzoate
;
_space_group_IT_number 61
_symmetry_cell_setting orthorhombic
_symmetry_space_group_name_Hall '-P 2ac 2ab'
_symmetry_space_group_name_H-M 'P b c a'
_atom_sites_solution_hydrogens geom
_atom_sites_solution_primary direct
_atom_sites_solution_secondary difmap
_audit_creation_method SHELXL97
_cell_angle_alpha 90.00
_cell_angle_beta 90.00
_cell_angle_gamma 90.00
_cell_formula_units_Z 8
_cell_length_a 12.8631(5)
_cell_length_b 20.1109(9)
_cell_length_c 23.0930(9)
_cell_measurement_reflns_used 3944
_cell_measurement_temperature 296(2)
_cell_measurement_theta_max 19.41
_cell_measurement_theta_min 2.37
_cell_volume 5973.9(4)
_computing_cell_refinement 'SAINT (Bruker, 2007)'
_computing_data_collection 'APEX2 (Bruker, 2007)'
_computing_data_reduction 'SAINT (Bruker, 2007)'
_computing_molecular_graphics 'XP (Bruker, 2007)'
_computing_publication_material 'publCIF (Westrip, 2010)'
_computing_structure_refinement 'SHELXL97 (Sheldrick, 2008)'
_computing_structure_solution 'SHELXS97 (Sheldrick, 2008)'
_diffrn_ambient_temperature 296(2)
_diffrn_measured_fraction_theta_full 1.000
_diffrn_measured_fraction_theta_max 1.000
_diffrn_measurement_device_type 'Bruker APEXII'
_diffrn_measurement_method '\f and \w scans'
_diffrn_radiation_monochromator graphite
_diffrn_radiation_source 'fine-focus sealed tube'
_diffrn_radiation_type MoK\a
_diffrn_radiation_wavelength 0.71073
_diffrn_reflns_av_R_equivalents 0.0795
_diffrn_reflns_av_sigmaI/netI 0.0425
_diffrn_reflns_limit_h_max 15
_diffrn_reflns_limit_h_min -15
_diffrn_reflns_limit_k_max 23
_diffrn_reflns_limit_k_min -23
_diffrn_reflns_limit_l_max 27
_diffrn_reflns_limit_l_min -27
_diffrn_reflns_number 44646
_diffrn_reflns_theta_full 25.00
_diffrn_reflns_theta_max 25.00
_diffrn_reflns_theta_min 1.76
_diffrn_standards_decay_% 0
_diffrn_standards_interval_count 0
_diffrn_standards_interval_time 0
_diffrn_standards_number 0
_exptl_absorpt_coefficient_mu 0.137
_exptl_absorpt_correction_T_max 0.9536
_exptl_absorpt_correction_T_min 0.9223
_exptl_absorpt_correction_type multi-scan
_exptl_absorpt_process_details '(SADABS; Sheldrick, 1996)'
_exptl_crystal_colour colourless
_exptl_crystal_density_diffrn 1.116
_exptl_crystal_density_method 'not measured'
_exptl_crystal_description 'irregular block'
_exptl_crystal_F_000 2192
_exptl_crystal_size_max 0.60
_exptl_crystal_size_mid 0.40
_exptl_crystal_size_min 0.35
_refine_diff_density_max 0.284
_refine_diff_density_min -0.171
_refine_ls_extinction_method none
_refine_ls_goodness_of_fit_ref 1.012
_refine_ls_hydrogen_treatment mixed
_refine_ls_matrix_type full
_refine_ls_number_constraints 0
_refine_ls_number_parameters 333
_refine_ls_number_reflns 5277
_refine_ls_number_restraints 3
_refine_ls_restrained_S_all 1.012
_refine_ls_R_factor_all 0.0916
_refine_ls_R_factor_gt 0.0498
_refine_ls_shift/su_max 0.000
_refine_ls_shift/su_mean 0.000
_refine_ls_structure_factor_coef Fsqd
_refine_ls_weighting_details 'calc w=1/[\s^2^(Fo^2^)+(0.0533P)^2^+2.2704P] where P=(Fo^2^+2Fc^2^)/3'
_refine_ls_weighting_scheme calc
_refine_ls_wR_factor_gt 0.1148
_refine_ls_wR_factor_ref 0.1375
_reflns_number_gt 3311
_reflns_number_total 5277
_reflns_threshold_expression I>2\s(I)
_cod_data_source_file bh2302.cif
_cod_data_source_block I
_cod_database_code 2227165
_cod_database_fobs_code 2227165

loop_
_symmetry_equiv_pos_as_xyz
'x, y, z'
'-x+1/2, -y, z+1/2'
'-x, y+1/2, -z+1/2'
'x+1/2, -y+1/2, -z'
'-x, -y, -z'
'x-1/2, y, -z-1/2'
'x, -y-1/2, z-1/2'
'-x-1/2, y-1/2, z'

loop_
_atom_site_type_symbol
_atom_site_label
_atom_site_fract_x
_atom_site_fract_y
_atom_site_fract_z
_atom_site_U_iso_or_equiv
_atom_site_adp_type
_atom_site_calc_flag
_atom_site_refinement_flags
_atom_site_occupancy
_atom_site_disorder_assembly
_atom_site_disorder_group
C C1 0.4142(2) 0.10279(13) 0.41431(11) 0.0573(7) Uani d . 1 . .
S S1 0.64187(5) 0.14037(4) 0.37500(3) 0.0571(2) Uani d . 1 . .
O O1 0.32489(16) 0.08674(12) 0.42807(11) 0.1060(9) Uani d . 1 . .
O O2 0.49152(15) 0.07570(10) 0.43550(9) 0.0799(6) Uani d . 1 . .
O O3 1.11548(13) 0.06947(10) 0.41947(9) 0.0676(5) Uani d D 1 . .
H H3 1.1701(18) 0.0878(16) 0.4133(14) 0.101 Uiso d D 1 . .
N N1 0.65789(17) 0.01880(12) 0.49304(11) 0.0639(6) Uani d D 1 . .
H H1A 0.6030(17) 0.0360(13) 0.4749(11) 0.077 Uiso d D 1 . .
H H1B 0.639(2) -0.0157(11) 0.5148(11) 0.077 Uiso d D 1 . .
C C2 0.42822(17) 0.15713(11) 0.37050(9) 0.0443(6) Uani d . 1 . .
C C3 0.34012(19) 0.18891(13) 0.34973(11) 0.0552(6) Uani d . 1 . .
H H3A 0.2754 0.1757 0.3635 0.066 Uiso calc R 1 . .
C C4 0.3448(2) 0.23882(15) 0.30980(12) 0.0669(8) Uani d . 1 . .
H H4 0.2843 0.2591 0.2966 0.080 Uiso calc R 1 . .
C C5 0.4395(2) 0.25874(15) 0.28939(13) 0.0732(9) Uani d . 1 . .
H H5 0.4436 0.2928 0.2623 0.088 Uiso calc R 1 . .
C C6 0.5294(2) 0.22837(14) 0.30893(12) 0.0648(7) Uani d . 1 . .
H H6 0.5934 0.2422 0.2945 0.078 Uiso calc R 1 . .
C C7 0.52605(17) 0.17767(12) 0.34970(10) 0.0459(6) Uani d . 1 . .
C C8 0.74329(17) 0.18495(13) 0.33648(11) 0.0579(7) Uani d . 1 . .
H H8A 0.7354 0.1789 0.2950 0.069 Uiso calc R 1 . .
H H8B 0.7394 0.2321 0.3450 0.069 Uiso calc R 1 . .
C C9 0.84580(18) 0.15715(13) 0.35632(11) 0.0512(6) Uani d . 1 . .
C C10 0.89894(18) 0.11082(12) 0.32410(11) 0.0516(6) Uani d . 1 . .
H H10 0.8716 0.0979 0.2885 0.062 Uiso calc R 1 . .
C C11 0.99201(17) 0.08236(12) 0.34249(10) 0.0482(6) Uani d . 1 . .
C C12 1.02979(17) 0.10199(12) 0.39672(10) 0.0486(6) Uani d . 1 . .
C C13 0.97987(18) 0.15064(13) 0.43035(10) 0.0524(6) Uani d . 1 . .
C C14 0.88760(18) 0.17683(13) 0.40858(11) 0.0556(7) Uani d . 1 . .
H H14 0.8527 0.2089 0.4302 0.067 Uiso calc R 1 . .
C C15 1.0201(2) 0.17282(17) 0.49001(12) 0.0734(9) Uani d . 1 . .
C C16 0.9545(3) 0.2305(2) 0.51411(17) 0.1397(19) Uani d . 1 . .
H H16A 0.9577 0.2675 0.4879 0.209 Uiso calc R 1 . .
H H16B 0.9814 0.2436 0.5512 0.209 Uiso calc R 1 . .
H H16C 0.8837 0.2164 0.5183 0.209 Uiso calc R 1 . .
C C17 1.0103(3) 0.1149(2) 0.53240(13) 0.1155(15) Uani d . 1 . .
H H17A 1.0507 0.0780 0.5186 0.173 Uiso calc R 1 . .
H H17B 0.9387 0.1020 0.5355 0.173 Uiso calc R 1 . .
H H17C 1.0354 0.1284 0.5697 0.173 Uiso calc R 1 . .
C C18 1.1328(2) 0.19722(19) 0.48760(15) 0.0960(11) Uani d . 1 . .
H H18A 1.1779 0.1605 0.4790 0.144 Uiso calc R 1 . .
H H18B 1.1516 0.2161 0.5243 0.144 Uiso calc R 1 . .
H H18C 1.1395 0.2304 0.4579 0.144 Uiso calc R 1 . .
C C19 1.04977(19) 0.03203(13) 0.30369(11) 0.0579(7) Uani d . 1 . .
C C20 0.9917(2) 0.02028(16) 0.24637(13) 0.0822(9) Uani d . 1 . .
H H20A 1.0298 -0.0109 0.2231 0.123 Uiso calc R 1 . .
H H20B 0.9854 0.0616 0.2258 0.123 Uiso calc R 1 . .
H H20C 0.9237 0.0028 0.2543 0.123 Uiso calc R 1 . .
C C21 1.1572(2) 0.05973(17) 0.28782(13) 0.0846(10) Uani d . 1 . .
H H21A 1.2001 0.0610 0.3218 0.127 Uiso calc R 1 . .
H H21B 1.1497 0.1039 0.2725 0.127 Uiso calc R 1 . .
H H21C 1.1889 0.0317 0.2592 0.127 Uiso calc R 1 . .
C C22 1.0605(2) -0.03551(15) 0.33351(14) 0.0824(9) Uani d . 1 . .
H H22A 1.0975 -0.0655 0.3086 0.124 Uiso calc R 1 . .
H H22B 0.9926 -0.0532 0.3415 0.124 Uiso calc R 1 . .
H H22C 1.0980 -0.0302 0.3691 0.124 Uiso calc R 1 . .
C C23 0.7166(4) -0.1192(2) 0.3170(2) 0.1382(17) Uani d . 1 . .
H H23A 0.6944 -0.1593 0.3359 0.207 Uiso calc R 1 . .
H H23B 0.7700 -0.1295 0.2894 0.207 Uiso calc R 1 . .
H H23C 0.6585 -0.0993 0.2974 0.207 Uiso calc R 1 . .
C C24 0.7569(3) -0.0731(3) 0.35968(18) 0.1261(15) Uani d . 1 . .
H H24A 0.7790 -0.0331 0.3397 0.151 Uiso calc R 1 . .
H H24B 0.8183 -0.0928 0.3771 0.151 Uiso calc R 1 . .
C C25 0.6833(3) -0.05329(18) 0.40777(15) 0.0897(10) Uani d . 1 . .
H H25A 0.6222 -0.0325 0.3910 0.108 Uiso calc R 1 . .
H H25B 0.6608 -0.0929 0.4283 0.108 Uiso calc R 1 . .
C C26 0.7327(2) -0.00614(17) 0.44985(13) 0.0771(9) Uani d . 1 . .
H H26A 0.7892 -0.0286 0.4696 0.093 Uiso calc R 1 . .
H H26B 0.7619 0.0312 0.4288 0.093 Uiso calc R 1 . .
C C27 0.7013(2) 0.06935(16) 0.53258(14) 0.0783(9) Uani d . 1 . .
H H27A 0.7257 0.1071 0.5102 0.094 Uiso calc R 1 . .
H H27B 0.7603 0.0507 0.5530 0.094 Uiso calc R 1 . .
C C28 0.6206(3) 0.09282(17) 0.57620(15) 0.0901(10) Uani d . 1 . .
H H28A 0.5647 0.1150 0.5557 0.108 Uiso calc R 1 . .
H H28B 0.5914 0.0544 0.5957 0.108 Uiso calc R 1 . .
C C29 0.6642(3) 0.1391(2) 0.62032(18) 0.1121(13) Uani d . 1 . .
H H29A 0.6988 0.1755 0.6006 0.135 Uiso calc R 1 . .
H H29B 0.7160 0.1157 0.6430 0.135 Uiso calc R 1 . .
C C30 0.5837(3) 0.1671(3) 0.6604(2) 0.1449(18) Uani d . 1 . .
H H30A 0.5335 0.1918 0.6384 0.217 Uiso calc R 1 . .
H H30B 0.6164 0.1959 0.6880 0.217 Uiso calc R 1 . .
H H30C 0.5494 0.1314 0.6804 0.217 Uiso calc R 1 . .

loop_
_atom_site_aniso_label
_atom_site_aniso_U_11
_atom_site_aniso_U_22
_atom_site_aniso_U_33
_atom_site_aniso_U_12
_atom_site_aniso_U_13
_atom_site_aniso_U_23
C1 0.0437(15) 0.0638(17) 0.0644(17) 0.0003(14) 0.0004(13) 0.0071(14)
S1 0.0381(3) 0.0675(4) 0.0658(4) 0.0052(3) -0.0047(3) 0.0172(3)
O1 0.0492(12) 0.1187(19) 0.150(2) -0.0007(12) 0.0137(13) 0.0679(17)
O2 0.0560(12) 0.0903(15) 0.0934(15) 0.0010(11) -0.0136(10) 0.0372(12)
O3 0.0384(10) 0.0833(14) 0.0810(13) 0.0067(10) -0.0051(9) 0.0132(11)
N1 0.0461(13) 0.0715(17) 0.0741(17) -0.0010(12) -0.0089(12) 0.0213(13)
C2 0.0394(13) 0.0497(14) 0.0437(13) 0.0041(11) -0.0048(10) -0.0035(11)
C3 0.0408(14) 0.0645(17) 0.0603(16) 0.0078(12) -0.0032(12) -0.0009(14)
C4 0.0497(16) 0.080(2) 0.0707(18) 0.0224(15) -0.0118(13) 0.0079(16)
C5 0.0632(18) 0.080(2) 0.076(2) 0.0161(16) -0.0034(15) 0.0288(16)
C6 0.0465(15) 0.0763(19) 0.0715(18) 0.0088(14) 0.0009(13) 0.0221(16)
C7 0.0400(13) 0.0513(14) 0.0462(14) 0.0064(11) -0.0047(10) 0.0040(12)
C8 0.0407(14) 0.0651(17) 0.0679(17) 0.0015(13) -0.0041(12) 0.0126(14)
C9 0.0388(13) 0.0586(16) 0.0562(15) -0.0020(12) -0.0018(11) 0.0095(12)
C10 0.0429(13) 0.0609(16) 0.0510(15) -0.0045(13) -0.0015(11) 0.0036(13)
C11 0.0379(13) 0.0557(15) 0.0512(15) -0.0006(11) 0.0068(11) 0.0065(12)
C12 0.0309(12) 0.0614(16) 0.0536(15) -0.0005(12) 0.0056(11) 0.0088(12)
C13 0.0375(13) 0.0700(17) 0.0497(15) -0.0021(12) 0.0020(11) 0.0026(13)
C14 0.0413(14) 0.0644(17) 0.0612(17) 0.0033(12) 0.0051(12) -0.0020(13)
C15 0.0501(16) 0.113(2) 0.0569(18) 0.0101(17) -0.0042(13) -0.0163(17)
C16 0.106(3) 0.208(5) 0.105(3) 0.055(3) -0.034(2) -0.092(3)
C17 0.072(2) 0.217(5) 0.058(2) -0.007(3) -0.0067(17) 0.031(3)
C18 0.070(2) 0.128(3) 0.090(2) -0.016(2) -0.0125(17) -0.031(2)
C19 0.0473(15) 0.0646(17) 0.0616(17) 0.0025(13) 0.0091(12) -0.0025(14)
C20 0.084(2) 0.091(2) 0.071(2) 0.0077(18) 0.0033(17) -0.0192(18)
C21 0.0661(19) 0.102(3) 0.086(2) -0.0117(18) 0.0308(16) -0.0162(19)
C22 0.079(2) 0.069(2) 0.099(2) 0.0095(17) 0.0052(18) 0.0039(18)
C23 0.154(4) 0.123(3) 0.138(4) 0.040(3) -0.021(3) -0.026(3)
C24 0.081(3) 0.181(5) 0.116(3) 0.021(3) -0.007(2) -0.011(3)
C25 0.071(2) 0.099(3) 0.099(3) 0.0172(19) -0.0035(19) 0.003(2)
C26 0.0496(17) 0.098(2) 0.084(2) 0.0130(17) -0.0005(15) 0.0249(19)
C27 0.0577(18) 0.088(2) 0.089(2) -0.0107(17) -0.0169(16) 0.0154(18)
C28 0.069(2) 0.095(3) 0.107(3) -0.0073(19) -0.0078(19) -0.009(2)
C29 0.090(3) 0.130(3) 0.117(3) -0.010(2) -0.009(2) -0.021(3)
C30 0.105(3) 0.183(5) 0.147(4) -0.021(3) 0.022(3) -0.055(4)

loop_
_atom_type_symbol
_atom_type_description
_atom_type_scat_dispersion_real
_atom_type_scat_dispersion_imag
_atom_type_scat_source
C C 0.0033 0.0016 'International Tables Vol C Tables 4.2.6.8 and 6.1.1.4'
H H 0.0000 0.0000 'International Tables Vol C Tables 4.2.6.8 and 6.1.1.4'
O O 0.0106 0.0060 'International Tables Vol C Tables 4.2.6.8 and 6.1.1.4'
S S 0.1246 0.1234 'International Tables Vol C Tables 4.2.6.8 and 6.1.1.4'
N N 0.0061 0.0033 'International Tables Vol C Tables 4.2.6.8 and 6.1.1.4'

loop_
_geom_angle_atom_site_label_1
_geom_angle_atom_site_label_2
_geom_angle_atom_site_label_3
_geom_angle_site_symmetry_1
_geom_angle_site_symmetry_3
_geom_angle
_geom_angle_publ_flag
O2 C1 O1 . . 122.1(3) ?
O2 C1 C2 . . 119.5(2) ?
O1 C1 C2 . . 118.4(2) ?
C7 S1 C8 . . 103.55(11) ?
C12 O3 H3 . . 114(3) ?
C26 N1 C27 . . 114.0(2) ?
C26 N1 H1A . . 109.4(18) ?
C27 N1 H1A . . 108.8(18) ?
C26 N1 H1B . . 107.3(18) ?
C27 N1 H1B . . 106.9(18) ?
H1A N1 H1B . . 110(3) ?
C3 C2 C7 . . 118.5(2) ?
C3 C2 C1 . . 118.1(2) ?
C7 C2 C1 . . 123.4(2) ?
C4 C3 C2 . . 122.5(2) ?
C4 C3 H3A . . 118.8 ?
C2 C3 H3A . . 118.8 ?
C3 C4 C5 . . 119.2(2) ?
C3 C4 H4 . . 120.4 ?
C5 C4 H4 . . 120.4 ?
C4 C5 C6 . . 120.2(3) ?
C4 C5 H5 . . 119.9 ?
C6 C5 H5 . . 119.9 ?
C5 C6 C7 . . 121.3(2) ?
C5 C6 H6 . . 119.4 ?
C7 C6 H6 . . 119.4 ?
C6 C7 C2 . . 118.3(2) ?
C6 C7 S1 . . 120.62(18) ?
C2 C7 S1 . . 121.05(17) ?
C9 C8 S1 . . 107.30(17) ?
C9 C8 H8A . . 110.3 ?
S1 C8 H8A . . 110.3 ?
C9 C8 H8B . . 110.3 ?
S1 C8 H8B . . 110.3 ?
H8A C8 H8B . . 108.5 ?
C10 C9 C14 . . 118.3(2) ?
C10 C9 C8 . . 121.6(2) ?
C14 C9 C8 . . 120.1(2) ?
C9 C10 C11 . . 122.7(2) ?
C9 C10 H10 . . 118.6 ?
C11 C10 H10 . . 118.6 ?
C10 C11 C12 . . 117.1(2) ?
C10 C11 C19 . . 120.4(2) ?
C12 C11 C19 . . 122.5(2) ?
O3 C12 C11 . . 118.8(2) ?
O3 C12 C13 . . 118.9(2) ?
C11 C12 C13 . . 122.2(2) ?
C14 C13 C12 . . 117.0(2) ?
C14 C13 C15 . . 120.0(2) ?
C12 C13 C15 . . 122.9(2) ?
C9 C14 C13 . . 122.7(2) ?
C9 C14 H14 . . 118.7 ?
C13 C14 H14 . . 118.7 ?
C17 C15 C18 . . 110.2(3) ?
C17 C15 C13 . . 109.0(3) ?
C18 C15 C13 . . 112.2(2) ?
C17 C15 C16 . . 107.4(3) ?
C18 C15 C16 . . 106.9(3) ?
C13 C15 C16 . . 111.0(2) ?
C15 C16 H16A . . 109.5 ?
C15 C16 H16B . . 109.5 ?
H16A C16 H16B . . 109.5 ?
C15 C16 H16C . . 109.5 ?
H16A C16 H16C . . 109.5 ?
H16B C16 H16C . . 109.5 ?
C15 C17 H17A . . 109.5 ?
C15 C17 H17B . . 109.5 ?
H17A C17 H17B . . 109.5 ?
C15 C17 H17C . . 109.5 ?
H17A C17 H17C . . 109.5 ?
H17B C17 H17C . . 109.5 ?
C15 C18 H18A . . 109.5 ?
C15 C18 H18B . . 109.5 ?
H18A C18 H18B . . 109.5 ?
C15 C18 H18C . . 109.5 ?
H18A C18 H18C . . 109.5 ?
H18B C18 H18C . . 109.5 ?
C22 C19 C21 . . 110.4(2) ?
C22 C19 C20 . . 107.2(2) ?
C21 C19 C20 . . 106.7(2) ?
C22 C19 C11 . . 111.4(2) ?
C21 C19 C11 . . 109.5(2) ?
C20 C19 C11 . . 111.5(2) ?
C19 C20 H20A . . 109.5 ?
C19 C20 H20B . . 109.5 ?
H20A C20 H20B . . 109.5 ?
C19 C20 H20C . . 109.5 ?
H20A C20 H20C . . 109.5 ?
H20B C20 H20C . . 109.5 ?
C19 C21 H21A . . 109.5 ?
C19 C21 H21B . . 109.5 ?
H21A C21 H21B . . 109.5 ?
C19 C21 H21C . . 109.5 ?
H21A C21 H21C . . 109.5 ?
H21B C21 H21C . . 109.5 ?
C19 C22 H22A . . 109.5 ?
C19 C22 H22B . . 109.5 ?
H22A C22 H22B . . 109.5 ?
C19 C22 H22C . . 109.5 ?
H22A C22 H22C . . 109.5 ?
H22B C22 H22C . . 109.5 ?
C24 C23 H23A . . 109.5 ?
C24 C23 H23B . . 109.5 ?
H23A C23 H23B . . 109.5 ?
C24 C23 H23C . . 109.5 ?
H23A C23 H23C . . 109.5 ?
H23B C23 H23C . . 109.5 ?
C23 C24 C25 . . 116.3(4) ?
C23 C24 H24A . . 108.2 ?
C25 C24 H24A . . 108.2 ?
C23 C24 H24B . . 108.2 ?
C25 C24 H24B . . 108.2 ?
H24A C24 H24B . . 107.4 ?
C26 C25 C24 . . 112.1(3) ?
C26 C25 H25A . . 109.2 ?
C24 C25 H25A . . 109.2 ?
C26 C25 H25B . . 109.2 ?
C24 C25 H25B . . 109.2 ?
H25A C25 H25B . . 107.9 ?
N1 C26 C25 . . 112.2(2) ?
N1 C26 H26A . . 109.2 ?
C25 C26 H26A . . 109.2 ?
N1 C26 H26B . . 109.2 ?
C25 C26 H26B . . 109.2 ?
H26A C26 H26B . . 107.9 ?
N1 C27 C28 . . 111.4(2) ?
N1 C27 H27A . . 109.3 ?
C28 C27 H27A . . 109.3 ?
N1 C27 H27B . . 109.3 ?
C28 C27 H27B . . 109.3 ?
H27A C27 H27B . . 108.0 ?
C29 C28 C27 . . 113.0(3) ?
C29 C28 H28A . . 109.0 ?
C27 C28 H28A . . 109.0 ?
C29 C28 H28B . . 109.0 ?
C27 C28 H28B . . 109.0 ?
H28A C28 H28B . . 107.8 ?
C28 C29 C30 . . 113.4(3) ?
C28 C29 H29A . . 108.9 ?
C30 C29 H29A . . 108.9 ?
C28 C29 H29B . . 108.9 ?
C30 C29 H29B . . 108.9 ?
H29A C29 H29B . . 107.7 ?
C29 C30 H30A . . 109.5 ?
C29 C30 H30B . . 109.5 ?
H30A C30 H30B . . 109.5 ?
C29 C30 H30C . . 109.5 ?
H30A C30 H30C . . 109.5 ?
H30B C30 H30C . . 109.5 ?

loop_
_geom_bond_atom_site_label_1
_geom_bond_atom_site_label_2
_geom_bond_site_symmetry_2
_geom_bond_distance
_geom_bond_publ_flag
C1 O2 . 1.235(3) ?
C1 O1 . 1.235(3) ?
C1 C2 . 1.500(3) ?
S1 C7 . 1.767(2) ?
S1 C8 . 1.816(2) ?
O3 C12 . 1.385(3) ?
O3 H3 . 0.806(18) ?
N1 C26 . 1.474(4) ?
N1 C27 . 1.476(4) ?
N1 H1A . 0.890(17) ?
N1 H1B . 0.892(17) ?
C2 C3 . 1.387(3) ?
C2 C7 . 1.409(3) ?
C3 C4 . 1.364(4) ?
C3 H3A . 0.9300 ?
C4 C5 . 1.366(4) ?
C4 H4 . 0.9300 ?
C5 C6 . 1.383(3) ?
C5 H5 . 0.9300 ?
C6 C7 . 1.389(3) ?
C6 H6 . 0.9300 ?
C8 C9 . 1.504(3) ?
C8 H8A . 0.9700 ?
C8 H8B . 0.9700 ?
C9 C10 . 1.374(3) ?
C9 C14 . 1.379(3) ?
C10 C11 . 1.393(3) ?
C10 H10 . 0.9300 ?
C11 C12 . 1.400(3) ?
C11 C19 . 1.543(3) ?
C12 C13 . 1.405(3) ?
C13 C14 . 1.392(3) ?
C13 C15 . 1.538(4) ?
C14 H14 . 0.9300 ?
C15 C17 . 1.526(5) ?
C15 C18 . 1.532(4) ?
C15 C16 . 1.538(4) ?
C16 H16A . 0.9600 ?
C16 H16B . 0.9600 ?
C16 H16C . 0.9600 ?
C17 H17A . 0.9600 ?
C17 H17B . 0.9600 ?
C17 H17C . 0.9600 ?
C18 H18A . 0.9600 ?
C18 H18B . 0.9600 ?
C18 H18C . 0.9600 ?
C19 C22 . 1.529(4) ?
C19 C21 . 1.534(4) ?
C19 C20 . 1.538(4) ?
C20 H20A . 0.9600 ?
C20 H20B . 0.9600 ?
C20 H20C . 0.9600 ?
C21 H21A . 0.9600 ?
C21 H21B . 0.9600 ?
C21 H21C . 0.9600 ?
C22 H22A . 0.9600 ?
C22 H22B . 0.9600 ?
C22 H22C . 0.9600 ?
C23 C24 . 1.450(5) ?
C23 H23A . 0.9600 ?
C23 H23B . 0.9600 ?
C23 H23C . 0.9600 ?
C24 C25 . 1.513(5) ?
C24 H24A . 0.9700 ?
C24 H24B . 0.9700 ?
C25 C26 . 1.499(4) ?
C25 H25A . 0.9700 ?
C25 H25B . 0.9700 ?
C26 H26A . 0.9700 ?
C26 H26B . 0.9700 ?
C27 C28 . 1.521(4) ?
C27 H27A . 0.9700 ?
C27 H27B . 0.9700 ?
C28 C29 . 1.490(5) ?
C28 H28A . 0.9700 ?
C28 H28B . 0.9700 ?
C29 C30 . 1.498(5) ?
C29 H29A . 0.9700 ?
C29 H29B . 0.9700 ?
C30 H30A . 0.9600 ?
C30 H30B . 0.9600 ?
C30 H30C . 0.9600 ?

loop_
_geom_hbond_atom_site_label_D
_geom_hbond_atom_site_label_H
_geom_hbond_atom_site_label_A
_geom_hbond_site_symmetry_A
_geom_hbond_distance_DH
_geom_hbond_distance_HA
_geom_hbond_distance_DA
_geom_hbond_angle_DHA
_geom_hbond_publ_flag
O3 H3 O1 1_655 0.806(18) 2.02(2) 2.723(3) 146(3) yes
N1 H1A O2 . 0.890(17) 1.878(17) 2.767(3) 177(3) yes
N1 H1B O1 5_656 0.892(17) 2.00(2) 2.806(3) 150(3) yes
N1 H1B O2 5_656 0.892(17) 2.36(2) 3.167(3) 150(2) yes
N1 H1B O2 5_656 0.892(17) 2.36(2) 3.167(3) 150(2) yes

loop_
_cod_related_entry_id
_cod_related_entry_database
_cod_related_entry_code
1 ChemSpider 30656176
